data_7224648
loop_
_publ_author_name
'Sun, Jing-Wen'
'Li, Shang-Ju'
'Yan, Peng-Fei'
'Yao, Xu'
'Li, Guang-Ming'

_publ_section_title
;
 In situ recrystallization of lanthanide coordination polymers: from 1D
 ladder chains to 1D linear chains
;
_journal_issue 17
_journal_name_full CrystEngComm
_journal_page_first 3079
_journal_paper_doi 10.1039/C6CE00182C
_journal_volume 18
_journal_year 2016
_chemical_absolute_configuration rm
_chemical_formula_moiety 'C75 H72 La2 O40, 2(C6 N)'
_chemical_formula_sum 'C87 H72 La2 N2 O40'
_chemical_formula_weight 2063.29
_chemical_name_systematic
;
 ?
;
_space_group_IT_number 18
_symmetry_cell_setting orthorhombic
_symmetry_space_group_name_Hall 'P 2 2ab'
_symmetry_space_group_name_H-M 'P 21 21 2'
_atom_sites_solution_hydrogens geom
_atom_sites_solution_primary direct
_atom_sites_solution_secondary difmap
_audit_creation_method SHELXL-97
_audit_update_record
;
2016-01-23 deposited with the CCDC.
2016-03-21 downloaded from the CCDC.
;
_cell_angle_alpha 90.00
_cell_angle_beta 90.00
_cell_angle_gamma 90.00
_cell_formula_units_Z 2
_cell_length_a 20.164(4)
_cell_length_b 16.345(5)
_cell_length_c 16.679(5)
_cell_measurement_reflns_used 31231
_cell_measurement_temperature 293(2)
_cell_measurement_theta_max 27.53
_cell_measurement_theta_min 3.03
_cell_volume 5497(3)
_computing_cell_refinement RAPID-AUTO
_computing_data_collection 'RAPID-AUTO (Rigaku Corporation, 1998)'
_computing_data_reduction 'CrystalStructure (Rigaku/MSC and Rigaku Corporation, 2002)'
_computing_molecular_graphics 'SHELXTL (Sheldrick, 2008)'
_computing_publication_material SHELXL-97
_computing_structure_refinement 'SHELXL-97 (Sheldrick, 2008)'
_computing_structure_solution 'SHELXS-97 (Sheldrick, 2008)'
_diffrn_ambient_temperature 293(2)
_diffrn_measured_fraction_theta_full 0.984
_diffrn_measured_fraction_theta_max 0.984
_diffrn_measurement_device_type 'Rigaku RAXIS-RAPID'
_diffrn_measurement_method '\w scan'
_diffrn_radiation_monochromator graphite
_diffrn_radiation_source 'fine-focus sealed tube'
_diffrn_radiation_type MoK\a
_diffrn_radiation_wavelength 0.71073
_diffrn_reflns_av_R_equivalents 0.0787
_diffrn_reflns_av_unetI/netI 0.0695
_diffrn_reflns_limit_h_max 23
_diffrn_reflns_limit_h_min -22
_diffrn_reflns_limit_k_max 19
_diffrn_reflns_limit_k_min -19
_diffrn_reflns_limit_l_max 19
_diffrn_reflns_limit_l_min -19
_diffrn_reflns_number 41258
_diffrn_reflns_theta_full 25.00
_diffrn_reflns_theta_max 25.00
_diffrn_reflns_theta_min 3.21
_exptl_absorpt_coefficient_mu 0.844
_exptl_absorpt_correction_T_max 0.852
_exptl_absorpt_correction_T_min 0.808
_exptl_absorpt_correction_type multi-scan
_exptl_absorpt_process_details 'ABSCOR (Higashi, 1995)'
_exptl_crystal_colour colorless
_exptl_crystal_density_diffrn 1.247
_exptl_crystal_density_method 'not measured'
_exptl_crystal_description block
_exptl_crystal_F_000 2084
_exptl_crystal_size_max 0.26
_exptl_crystal_size_mid 0.21
_exptl_crystal_size_min 0.19
_platon_squeeze_details ' ?'
_refine_diff_density_max 1.595
_refine_diff_density_min -1.339
_refine_diff_density_rms 0.111
_refine_ls_abs_structure_details 'Flack H D (1983), Acta Cryst. A39, 876-881'
_refine_ls_abs_structure_Flack -0.08(4)
_refine_ls_extinction_method none
_refine_ls_goodness_of_fit_ref 1.037
_refine_ls_hydrogen_treatment constr
_refine_ls_matrix_type full
_refine_ls_number_parameters 602
_refine_ls_number_reflns 9558
_refine_ls_number_restraints 71
_refine_ls_restrained_S_all 1.038
_refine_ls_R_factor_all 0.1004
_refine_ls_R_factor_gt 0.0685
_refine_ls_shift/su_max 0.000
_refine_ls_shift/su_mean 0.000
_refine_ls_structure_factor_coef Fsqd
_refine_ls_weighting_details 'calc w=1/[\s^2^(Fo^2^)+(0.1279P)^2^+0.5105P] where P=(Fo^2^+2Fc^2^)/3'
_refine_ls_weighting_scheme calc
_refine_ls_wR_factor_gt 0.1849
_refine_ls_wR_factor_ref 0.2095
_reflns_number_gt 6359
_reflns_number_total 9683
_reflns_threshold_expression >2sigma(I)
_cod_data_source_file c6ce00182c2.cif
_cod_data_source_block 1
_cod_depositor_comments
;
The following automatic conversions were performed:

'_symmetry_cell_setting' value 'Orthorhombic' changed to
'orthorhombic' according to
/usr/data/users/saulius/crontab/automatic-downloads/rss-feeds/RSC/lib/dictionaries/cif_core.dic
dictionary named 'cif_core.dic' version 2.4.2 from 2011-04-26.

'_refine_ls_hydrogen_treatment' value 'CONSTR' changed to 'constr'
according to
/usr/data/users/saulius/crontab/automatic-downloads/rss-feeds/RSC/lib/dictionaries/cif_core.dic
dictionary named 'cif_core.dic' version 2.4.2 from 2011-04-26.

Automatic conversion script
Id: cif_fix_values 4268 2015-11-12 08:31:59Z antanas 

 Adding full bibliography for 7224648--7224657.cif.
;
_cod_database_code 7224648

loop_
_symmetry_equiv_pos_as_xyz
'x, y, z'
'-x, -y, z'
'-x+1/2, y+1/2, -z'
'x+1/2, -y+1/2, -z'

loop_
_atom_site_label
_atom_site_type_symbol
_atom_site_fract_x
_atom_site_fract_y
_atom_site_fract_z
_atom_site_U_iso_or_equiv
_atom_site_adp_type
_atom_site_occupancy
_atom_site_symmetry_multiplicity
_atom_site_calc_flag
_atom_site_refinement_flags
C1 C 0.2699(5) 0.7758(6) 0.9213(6) 0.060(2) Uani 1 1 d .
C2 C 0.2081(6) 0.7919(8) 0.9553(9) 0.089(4) Uani 1 1 d .
H2 H 0.2027 0.8325 0.9938 0.107 Uiso 1 1 calc R
C3 C 0.1551(7) 0.7450(10) 0.9292(11) 0.107(5) Uani 1 1 d .
H3 H 0.1138 0.7539 0.9525 0.128 Uiso 1 1 calc R
C4 C 0.1600(7) 0.6869(9) 0.8719(14) 0.120(6) Uani 1 1 d .
H4 H 0.1223 0.6610 0.8522 0.144 Uiso 1 1 calc R
C5 C 0.2218(9) 0.6669(8) 0.8432(10) 0.107(5) Uani 1 1 d .
H5 H 0.2270 0.6226 0.8088 0.128 Uiso 1 1 calc R
C6 C 0.2781(6) 0.7146(7) 0.8665(9) 0.086(4) Uani 1 1 d .
H6 H 0.3197 0.7040 0.8446 0.103 Uiso 1 1 calc R
C7 C 0.3262(5) 0.8289(6) 0.9447(5) 0.054(2) Uani 1 1 d .
C8 C 0.4418(4) 0.8568(5) 0.9314(5) 0.050(2) Uani 1 1 d .
H8 H 0.4285 0.9138 0.9231 0.060 Uiso 1 1 calc R
C9 C 0.4670(5) 0.8473(6) 1.0203(5) 0.055(2) Uani 1 1 d .
C10 C 0.5943(7) 0.6541(9) 0.8762(9) 0.096(4) Uani 1 1 d .
C11 C 0.5642(8) 0.6099(11) 0.9387(11) 0.128(6) Uani 1 1 d .
H11 H 0.5279 0.6326 0.9651 0.153 Uiso 1 1 calc R
C12 C 0.5874(9) 0.5323(9) 0.9623(13) 0.132(6) Uani 1 1 d .
H12 H 0.5674 0.5041 1.0042 0.159 Uiso 1 1 calc R
C13 C 0.6418(9) 0.4983(11) 0.9208(11) 0.126(5) Uani 1 1 d U
H13 H 0.6638 0.4528 0.9412 0.151 Uiso 1 1 calc R
C14 C 0.6644(10) 0.5377(13) 0.8405(18) 0.191(12) Uani 1 1 d .
H14 H 0.6885 0.5087 0.8024 0.229 Uiso 1 1 calc R
C15 C 0.6475(7) 0.6141(8) 0.8299(9) 0.095(4) Uani 1 1 d .
H15 H 0.6700 0.6446 0.7914 0.114 Uiso 1 1 calc R
C16 C 0.5739(5) 0.7311(7) 0.8522(7) 0.070(3) Uani 1 1 d .
C17 C 0.4947(6) 0.8364(5) 0.8721(5) 0.0522(19) Uani 1 1 d .
H17 H 0.5319 0.8743 0.8799 0.063 Uiso 1 1 calc R
C18 C 0.4698(5) 0.8445(5) 0.7843(6) 0.054(2) Uani 1 1 d .
C19 C 0.1966(5) 0.8959(6) 0.3898(6) 0.059(2) Uani 1 1 d .
C20 C 0.1679(6) 0.8183(7) 0.3878(7) 0.074(3) Uani 1 1 d .
H20 H 0.1945 0.7719 0.3895 0.089 Uiso 1 1 calc R
C21 C 0.1008(7) 0.8107(8) 0.3834(9) 0.099(5) Uani 1 1 d .
H21 H 0.0808 0.7594 0.3829 0.119 Uiso 1 1 calc R
C22 C 0.0634(8) 0.8805(11) 0.3797(12) 0.120(5) Uani 1 1 d U
H22 H 0.0177 0.8759 0.3733 0.144 Uiso 1 1 calc R
C23 C 0.0894(9) 0.9529(12) 0.3848(14) 0.064(5) Uani 0.50 1 d PU
H23 H 0.0621 0.9987 0.3852 0.077 Uiso 1 1 calc R
C24 C 0.1576(7) 0.9626(8) 0.3896(10) 0.102(4) Uani 1 1 d U
H24 H 0.1761 1.0146 0.3926 0.122 Uiso 1 1 calc R
C25 C 0.2698(6) 0.9027(7) 0.3935(6) 0.065(3) Uani 1 1 d .
C26 C 0.3584(4) 0.9968(6) 0.3836(5) 0.0479(17) Uani 1 1 d .
H26 H 0.3862 0.9525 0.4047 0.057 Uiso 1 1 calc R
C27 C 0.3668(4) 1.0022(6) 0.2935(5) 0.0498(17) Uani 1 1 d .
C28 C 0.3009(5) 1.2774(6) 0.3861(6) 0.064(3) Uani 1 1 d .
C29 C 0.2453(6) 1.2566(8) 0.3504(8) 0.080(3) Uani 1 1 d .
H29 H 0.2387 1.2019 0.3375 0.096 Uiso 1 1 calc R
C30 C 0.1942(8) 1.3142(11) 0.3305(10) 0.107(5) Uani 1 1 d .
H30 H 0.1557 1.2987 0.3038 0.128 Uiso 1 1 calc R
C31 C 0.2056(9) 1.3912(11) 0.3527(11) 0.118(6) Uani 1 1 d .
H31 H 0.1730 1.4303 0.3430 0.142 Uiso 1 1 calc R
C32 C 0.2631(9) 1.4151(8) 0.3890(9) 0.101(5) Uani 1 1 d .
H32 H 0.2703 1.4702 0.3999 0.121 Uiso 1 1 calc R
C33 C 0.3104(8) 1.3586(6) 0.4096(8) 0.097(4) Uani 1 1 d .
H33 H 0.3478 1.3739 0.4385 0.116 Uiso 1 1 calc R
C34 C 0.3546(6) 1.2170(6) 0.4053(6) 0.060(2) Uani 1 1 d .
C35 C 0.3772(4) 1.0781(5) 0.4250(5) 0.0467(19) Uani 1 1 d .
H35 H 0.4220 1.0929 0.4076 0.056 Uiso 1 1 calc R
C36 C 0.3783(5) 1.0681(5) 0.5172(5) 0.050(2) Uani 1 1 d .
C37 C 0.4495(7) 0.8200(6) 0.5276(6) 0.079(3) Uani 1 1 d .
H37A H 0.4065 0.7964 0.5364 0.118 Uiso 1 1 calc R
H37B H 0.4800 0.7780 0.5116 0.118 Uiso 1 1 calc R
H37C H 0.4466 0.8606 0.4862 0.118 Uiso 1 1 calc R
C38 C 0.4739(9) 0.8172(10) 0.2770(11) 0.124(6) Uani 1 1 d U
H38A H 0.4829 0.8554 0.3193 0.187 Uiso 1 1 calc R
H38B H 0.5042 0.7720 0.2806 0.187 Uiso 1 1 calc R
H38C H 0.4293 0.7975 0.2818 0.187 Uiso 1 1 calc R
C39 C 0.7556(14) 0.9003(19) 0.9138(16) 0.213(12) Uani 1 1 d DU
C40 C 0.6891(16) 0.9363(19) 0.898(2) 0.221(12) Uani 1 1 d DU
C41 C 0.7744(18) 0.966(2) 0.797(3) 0.275(17) Uani 1 1 d DU
C42 C 0.8227(16) 1.0338(19) 0.818(2) 0.214(12) Uani 1 1 d DU
C43 C 0.7702(18) 0.8182(13) 0.801(2) 0.285(18) Uani 1 1 d DU
C44 C 0.8009(12) 0.7399(16) 0.8260(16) 0.164(8) Uani 1 1 d DU
La1 La 0.5000 1.0000 0.65223(3) 0.0456(2) Uani 1 2 d S
La2 La 0.5000 1.0000 0.15580(3) 0.0454(2) Uani 1 2 d S
N1 N 0.8019(10) 0.8887(11) 0.8437(15) 0.185(9) Uani 1 1 d D
O1 O 0.3843(3) 0.8039(4) 0.9152(4) 0.0577(16) Uani 1 1 d .
O2 O 0.3215(3) 0.8901(5) 0.9889(5) 0.077(2) Uani 1 1 d .
O3 O 0.4463(4) 0.7870(4) 1.0609(4) 0.073(2) Uani 1 1 d .
O4 O 0.5062(3) 0.9017(4) 1.0417(3) 0.0572(14) Uani 1 1 d .
O5 O 0.6074(4) 0.7784(5) 0.8110(5) 0.079(2) Uani 1 1 d .
O6 O 0.5173(3) 0.7550(4) 0.8887(4) 0.0584(16) Uani 1 1 d .
O7 O 0.4630(4) 0.7830(4) 0.7438(4) 0.0637(17) Uani 1 1 d .
O8 O 0.4568(4) 0.9169(4) 0.7642(4) 0.0629(17) Uani 1 1 d .
O9 O 0.2902(3) 0.9815(3) 0.4034(4) 0.0545(15) Uani 1 1 d .
O10 O 0.3082(4) 0.8463(4) 0.3845(6) 0.084(2) Uani 1 1 d .
O11 O 0.3200(3) 0.9857(5) 0.2476(3) 0.0642(17) Uani 1 1 d .
O12 O 0.4248(3) 1.0225(4) 0.2689(3) 0.0613(18) Uani 1 1 d .
O13 O 0.3336(3) 1.1393(4) 0.3984(4) 0.0553(15) Uani 1 1 d .
O14 O 0.4107(4) 1.2339(4) 0.4248(5) 0.080(2) Uani 1 1 d .
O15 O 0.3397(4) 1.1106(4) 0.5589(4) 0.0686(18) Uani 1 1 d .
O16 O 0.4207(3) 1.0173(4) 0.5425(3) 0.0577(16) Uani 1 1 d .
O17 O 0.3995(3) 1.0851(4) 0.7009(4) 0.0607(16) Uani 1 1 d .
H556 H 0.3713 1.0659 0.7338 0.5(3) Uiso 1 1 d R
H557 H 0.3785 1.1016 0.6598 0.15(7) Uiso 1 1 d R
O18 O 0.4729(4) 0.8580(4) 0.6017(4) 0.0709(19) Uani 1 1 d .
H104 H 0.4587 0.8242 0.6365 0.106 Uiso 1 1 d R
O19 O 0.3817(3) 0.9820(4) 0.1102(4) 0.0610(16) Uani 1 1 d .
H558 H 0.3571 0.9855 0.1514 0.06(3) Uiso 1 1 d R
H559 H 0.3634 0.9490 0.0777 0.08(4) Uiso 1 1 d R
O20 O 0.4816(4) 0.8553(4) 0.2044(4) 0.084(3) Uani 1 1 d .
H108 H 0.4974 0.8331 0.1624 0.125 Uiso 1 1 d R

loop_
_atom_site_aniso_label
_atom_site_aniso_U_11
_atom_site_aniso_U_22
_atom_site_aniso_U_33
_atom_site_aniso_U_23
_atom_site_aniso_U_13
_atom_site_aniso_U_12
C1 0.051(6) 0.060(6) 0.069(7) 0.006(5) -0.003(5) -0.009(5)
C2 0.062(7) 0.109(9) 0.097(10) -0.002(7) -0.013(7) -0.011(6)
C3 0.060(8) 0.124(12) 0.135(13) -0.008(10) 0.005(8) -0.017(8)
C4 0.061(9) 0.095(10) 0.203(19) 0.003(12) 0.002(10) -0.023(8)
C5 0.115(13) 0.079(8) 0.127(12) -0.026(8) -0.023(10) -0.031(8)
C6 0.058(7) 0.074(7) 0.126(11) -0.003(7) -0.017(7) -0.008(6)
C7 0.050(5) 0.074(6) 0.040(5) 0.000(4) 0.003(4) -0.002(5)
C8 0.049(5) 0.056(5) 0.046(5) 0.002(4) -0.005(4) -0.005(4)
C9 0.059(6) 0.074(6) 0.032(5) -0.007(4) 0.005(4) 0.010(5)
C10 0.075(8) 0.101(9) 0.113(11) 0.007(8) 0.014(8) 0.012(7)
C11 0.095(11) 0.151(14) 0.138(14) 0.060(11) -0.004(9) -0.010(10)
C12 0.132(13) 0.080(8) 0.184(18) 0.031(10) 0.040(13) 0.011(9)
C13 0.120(9) 0.116(8) 0.141(9) 0.000(8) -0.004(7) 0.011(8)
C14 0.141(17) 0.141(15) 0.29(3) 0.061(17) 0.094(19) 0.097(14)
C15 0.081(8) 0.100(9) 0.105(10) 0.035(7) 0.022(7) 0.030(7)
C16 0.043(5) 0.081(7) 0.086(8) 0.009(6) -0.007(5) 0.009(5)
C17 0.058(5) 0.056(4) 0.042(4) 0.008(3) 0.008(5) -0.004(5)
C18 0.060(5) 0.052(5) 0.051(5) 0.001(4) 0.002(4) 0.008(4)
C19 0.068(6) 0.067(6) 0.043(5) -0.001(4) 0.006(4) -0.011(5)
C20 0.073(7) 0.072(6) 0.078(8) 0.002(5) 0.006(6) -0.019(5)
C21 0.091(10) 0.090(9) 0.117(11) -0.025(8) 0.035(8) -0.040(8)
C22 0.091(8) 0.123(8) 0.147(9) -0.004(7) -0.008(7) -0.011(7)
C23 0.033(7) 0.055(8) 0.103(10) -0.002(7) 0.007(7) 0.004(6)
C24 0.098(7) 0.078(6) 0.130(8) -0.001(6) -0.003(7) -0.004(6)
C25 0.080(7) 0.077(7) 0.039(5) 0.008(5) 0.002(5) -0.008(6)
C26 0.047(4) 0.047(4) 0.050(4) -0.004(5) -0.003(3) 0.002(4)
C27 0.048(4) 0.052(4) 0.049(4) -0.011(5) -0.003(4) 0.000(5)
C28 0.069(7) 0.081(7) 0.042(5) 0.007(5) -0.004(5) 0.011(5)
C29 0.067(7) 0.079(7) 0.094(9) 0.013(6) -0.004(6) 0.018(6)
C30 0.098(11) 0.113(12) 0.110(11) 0.005(9) -0.024(9) 0.039(9)
C31 0.108(13) 0.110(13) 0.136(15) 0.021(10) 0.019(11) 0.054(11)
C32 0.139(14) 0.063(7) 0.100(10) 0.011(7) 0.019(10) 0.030(8)
C33 0.156(13) 0.053(6) 0.082(9) -0.011(6) -0.004(8) 0.020(7)
C34 0.071(7) 0.062(6) 0.047(5) 0.005(4) 0.002(5) 0.001(5)
C35 0.039(4) 0.058(5) 0.042(5) 0.003(4) 0.002(4) 0.002(4)
C36 0.049(5) 0.062(5) 0.038(5) -0.014(4) 0.001(4) -0.001(4)
C37 0.121(10) 0.072(6) 0.043(6) -0.018(5) -0.007(6) 0.008(6)
C38 0.135(9) 0.117(8) 0.121(9) 0.004(7) -0.008(7) -0.012(7)
C39 0.212(14) 0.212(14) 0.215(15) -0.008(9) -0.012(10) -0.012(9)
C40 0.229(15) 0.213(14) 0.220(15) -0.026(10) 0.000(10) -0.002(10)
C41 0.281(19) 0.267(19) 0.276(19) -0.001(10) -0.011(10) -0.007(10)
C42 0.223(14) 0.203(14) 0.217(14) 0.000(9) -0.015(10) -0.019(9)
C43 0.28(2) 0.29(2) 0.29(2) 0.001(10) 0.007(10) -0.001(10)
C44 0.153(11) 0.163(11) 0.177(11) 0.009(9) -0.008(9) 0.002(9)
La1 0.0533(4) 0.0517(4) 0.0319(3) 0.000 0.000 0.0068(4)
La2 0.0447(4) 0.0585(4) 0.0332(3) 0.000 0.000 -0.0040(4)
N1 0.154(16) 0.119(12) 0.28(3) -0.062(14) 0.019(16) -0.031(11)
O1 0.053(4) 0.071(4) 0.049(4) -0.001(3) -0.003(3) -0.005(3)
O2 0.052(4) 0.093(5) 0.085(5) -0.022(4) -0.004(4) -0.001(4)
O3 0.096(5) 0.078(4) 0.044(4) 0.010(3) -0.007(4) -0.021(4)
O4 0.049(3) 0.076(4) 0.047(3) -0.008(3) -0.001(3) -0.011(3)
O5 0.076(5) 0.088(5) 0.073(5) 0.010(4) 0.032(4) 0.002(4)
O6 0.048(4) 0.080(4) 0.047(3) 0.012(3) 0.007(3) 0.002(3)
O7 0.092(5) 0.056(4) 0.043(4) -0.003(3) -0.006(3) 0.007(3)
O8 0.076(5) 0.068(4) 0.044(4) 0.008(3) 0.006(3) 0.007(3)
O9 0.060(4) 0.053(4) 0.050(3) 0.000(3) 0.007(3) -0.006(3)
O10 0.094(6) 0.051(4) 0.107(7) 0.001(4) -0.012(5) 0.004(4)
O11 0.048(3) 0.103(5) 0.042(3) -0.002(3) 0.003(3) -0.013(3)
O12 0.046(3) 0.096(5) 0.042(3) -0.019(3) 0.003(3) -0.006(3)
O13 0.063(4) 0.057(4) 0.046(3) 0.000(3) -0.008(3) 0.000(3)
O14 0.066(5) 0.072(4) 0.102(6) 0.004(4) -0.019(4) -0.007(4)
O15 0.079(5) 0.075(4) 0.051(4) -0.006(3) -0.003(3) 0.024(4)
O16 0.063(4) 0.070(4) 0.040(3) -0.011(3) -0.007(3) 0.019(3)
O17 0.070(4) 0.067(4) 0.045(4) -0.007(3) -0.002(3) -0.003(3)
O18 0.089(5) 0.071(4) 0.053(4) -0.001(3) -0.009(3) 0.006(4)
O19 0.064(4) 0.075(4) 0.044(3) -0.014(3) 0.000(3) 0.001(3)
O20 0.144(9) 0.064(4) 0.043(3) 0.009(3) -0.008(4) -0.013(4)

loop_
_atom_type_symbol
_atom_type_description
_atom_type_scat_dispersion_real
_atom_type_scat_dispersion_imag
_atom_type_scat_source
C C 0.0033 0.0016 'International Tables Vol C Tables 4.2.6.8 and 6.1.1.4'
H H 0.0000 0.0000 'International Tables Vol C Tables 4.2.6.8 and 6.1.1.4'
O O 0.0106 0.0060 'International Tables Vol C Tables 4.2.6.8 and 6.1.1.4'
N N 0.0061 0.0033 'International Tables Vol C Tables 4.2.6.8 and 6.1.1.4'
La La -0.2871 2.4523 'International Tables Vol C Tables 4.2.6.8 and 6.1.1.4'

loop_
_geom_angle_atom_site_label_1
_geom_angle_atom_site_label_2
_geom_angle_atom_site_label_3
_geom_angle
_geom_angle_site_symmetry_1
_geom_angle_site_symmetry_3
C6 C1 C2 121.2(10) . .
C6 C1 C7 120.9(9) . .
C2 C1 C7 117.8(10) . .
C3 C2 C1 117.2(13) . .
C3 C2 H2 121.4 . .
C1 C2 H2 121.4 . .
C4 C3 C2 123.7(14) . .
C4 C3 H3 118.2 . .
C2 C3 H3 118.2 . .
C3 C4 C5 118.7(14) . .
C3 C4 H4 120.7 . .
C5 C4 H4 120.7 . .
C4 C5 C6 119.7(14) . .
C4 C5 H5 120.1 . .
C6 C5 H5 120.1 . .
C1 C6 C5 119.0(12) . .
C1 C6 H6 120.5 . .
C5 C6 H6 120.5 . .
O2 C7 O1 122.1(8) . .
O2 C7 C1 124.6(9) . .
O1 C7 C1 113.3(8) . .
O1 C8 C17 108.1(7) . .
O1 C8 C9 111.6(7) . .
C17 C8 C9 111.8(7) . .
O1 C8 H8 108.4 . .
C17 C8 H8 108.4 . .
C9 C8 H8 108.4 . .
O4 C9 O3 127.9(8) . .
O4 C9 C8 113.8(8) . .
O3 C9 C8 118.3(8) . .
C16 C10 C11 123.6(13) . .
C16 C10 C15 117.8(12) . .
C11 C10 C15 118.5(14) . .
C10 C11 C12 121.7(17) . .
C10 C11 H11 119.2 . .
C12 C11 H11 119.2 . .
C11 C12 C13 118.5(17) . .
C11 C12 H12 120.8 . .
C13 C12 H12 120.8 . .
C12 C13 C14 119.1(16) . .
C12 C13 H13 120.4 . .
C14 C13 H13 120.4 . .
C15 C14 C13 115.9(18) . .
C15 C14 H14 122.0 . .
C13 C14 H14 122.0 . .
C14 C15 C10 122.7(15) . .
C14 C15 H15 118.6 . .
C10 C15 H15 118.6 . .
O5 C16 O6 122.1(10) . .
O5 C16 C10 124.6(11) . .
O6 C16 C10 112.5(10) . .
O6 C17 C8 107.8(7) . .
O6 C17 C18 111.3(7) . .
C8 C17 C18 112.0(8) . .
O6 C17 H17 108.5 . .
C8 C17 H17 108.5 . .
C18 C17 H17 108.5 . .
O7 C18 O8 127.3(9) . .
O7 C18 C17 119.2(8) . .
O8 C18 C17 113.5(8) . .
C24 C19 C20 119.6(11) . .
C24 C19 C25 121.5(10) . .
C20 C19 C25 119.0(10) . .
C21 C20 C19 119.9(12) . .
C21 C20 H20 120.1 . .
C19 C20 H20 120.1 . .
C20 C21 C22 118.3(12) . .
C20 C21 H21 120.9 . .
C22 C21 H21 120.9 . .
C23 C22 C21 122.3(16) . .
C23 C22 H22 118.8 . .
C21 C22 H22 118.8 . .
C22 C23 C24 120.6(18) . .
C22 C23 H23 119.7 . .
C24 C23 H23 119.7 . .
C19 C24 C23 119.2(14) . .
C19 C24 H24 120.4 . .
C23 C24 H24 120.4 . .
O10 C25 O9 122.7(10) . .
O10 C25 C19 125.0(10) . .
O9 C25 C19 112.2(9) . .
O9 C26 C27 110.2(6) . .
O9 C26 C35 106.4(7) . .
C27 C26 C35 111.5(7) . .
O9 C26 H26 109.6 . .
C27 C26 H26 109.6 . .
C35 C26 H26 109.6 . .
O11 C27 O12 123.4(8) . .
O11 C27 C26 120.8(7) . .
O12 C27 C26 115.8(7) . .
C29 C28 C33 119.3(11) . .
C29 C28 C34 122.9(10) . .
C33 C28 C34 117.8(11) . .
C28 C29 C30 123.3(13) . .
C28 C29 H29 118.4 . .
C30 C29 H29 118.4 . .
C31 C30 C29 115.6(15) . .
C31 C30 H30 122.2 . .
C29 C30 H30 122.2 . .
C30 C31 C32 122.7(14) . .
C30 C31 H31 118.7 . .
C32 C31 H31 118.7 . .
C31 C32 C33 120.6(14) . .
C31 C32 H32 119.7 . .
C33 C32 H32 119.7 . .
C32 C33 C28 118.4(14) . .
C32 C33 H33 120.8 . .
C28 C33 H33 120.8 . .
O14 C34 O13 122.2(9) . .
O14 C34 C28 125.6(10) . .
O13 C34 C28 112.2(9) . .
O13 C35 C26 108.6(7) . .
O13 C35 C36 113.5(7) . .
C26 C35 C36 110.9(7) . .
O13 C35 H35 107.9 . .
C26 C35 H35 107.9 . .
C36 C35 H35 107.9 . .
O15 C36 O16 126.8(8) . .
O15 C36 C35 118.9(8) . .
O16 C36 C35 114.3(7) . .
O18 C37 H37A 109.5 . .
O18 C37 H37B 109.5 . .
H37A C37 H37B 109.5 . .
O18 C37 H37C 109.5 . .
H37A C37 H37C 109.5 . .
H37B C37 H37C 109.5 . .
O20 C38 H38A 109.5 . .
O20 C38 H38B 109.5 . .
H38A C38 H38B 109.5 . .
O20 C38 H38C 109.5 . .
H38A C38 H38C 109.5 . .
H38B C38 H38C 109.5 . .
C40 C39 N1 118(3) . .
C42 C41 N1 104(3) . .
C44 C43 N1 111(2) . .
O16 La1 O16 83.2(3) 2_675 .
O16 La1 O8 113.5(2) 2_675 2_675
O16 La1 O8 137.1(2) . 2_675
O16 La1 O8 137.1(2) 2_675 .
O16 La1 O8 113.5(2) . .
O8 La1 O8 81.7(3) 2_675 .
O16 La1 O18 77.6(2) 2_675 .
O16 La1 O18 73.5(2) . .
O8 La1 O18 146.5(2) 2_675 .
O8 La1 O18 70.8(2) . .
O16 La1 O18 73.5(2) 2_675 2_675
O16 La1 O18 77.6(2) . 2_675
O8 La1 O18 70.8(2) 2_675 2_675
O8 La1 O18 146.5(2) . 2_675
O18 La1 O18 141.1(3) . 2_675
O16 La1 O17 70.2(2) 2_675 2_675
O16 La1 O17 143.9(2) . 2_675
O8 La1 O17 77.4(2) 2_675 2_675
O8 La1 O17 75.1(2) . 2_675
O18 La1 O17 77.3(2) . 2_675
O18 La1 O17 115.4(2) 2_675 2_675
O16 La1 O17 143.9(2) 2_675 .
O16 La1 O17 70.2(2) . .
O8 La1 O17 75.1(2) 2_675 .
O8 La1 O17 77.4(2) . .
O18 La1 O17 115.4(2) . .
O18 La1 O17 77.3(2) 2_675 .
O17 La1 O17 143.4(3) 2_675 .
O12 La2 O12 79.2(3) 2_675 .
O12 La2 O4 117.4(2) 2_675 1_554
O12 La2 O4 135.7(2) . 1_554
O12 La2 O4 135.7(2) 2_675 2_674
O12 La2 O4 117.4(2) . 2_674
O4 La2 O4 80.5(3) 1_554 2_674
O12 La2 O19 70.3(2) 2_675 2_675
O12 La2 O19 143.2(2) . 2_675
O4 La2 O19 78.3(2) 1_554 2_675
O4 La2 O19 75.1(2) 2_674 2_675
O12 La2 O19 143.2(2) 2_675 .
O12 La2 O19 70.3(2) . .
O4 La2 O19 75.1(2) 1_554 .
O4 La2 O19 78.3(2) 2_674 .
O19 La2 O19 144.9(3) 2_675 .
O12 La2 O20 78.6(3) 2_675 2_675
O12 La2 O20 72.7(2) . 2_675
O4 La2 O20 147.2(2) 1_554 2_675
O4 La2 O20 69.5(2) 2_674 2_675
O19 La2 O20 81.3(2) 2_675 2_675
O19 La2 O20 110.1(3) . 2_675
O12 La2 O20 72.7(2) 2_675 .
O12 La2 O20 78.6(3) . .
O4 La2 O20 69.5(2) 1_554 .
O4 La2 O20 147.2(2) 2_674 .
O19 La2 O20 110.1(3) 2_675 .
O19 La2 O20 81.3(2) . .
O20 La2 O20 142.6(3) 2_675 .
C43 N1 C39 101(2) . .
C43 N1 C41 103(2) . .
C39 N1 C41 94(2) . .
C7 O1 C8 116.4(7) . .
C9 O4 La2 130.5(6) . 1_556
C16 O6 C17 116.7(8) . .
C18 O8 La1 130.2(6) . .
C25 O9 C26 115.2(8) . .
C27 O12 La2 140.6(5) . .
C34 O13 C35 116.7(7) . .
C36 O16 La1 140.1(5) . .
La1 O17 H556 121.8 . .
La1 O17 H557 107.9 . .
H556 O17 H557 107.8 . .
C37 O18 La1 137.9(6) . .
C37 O18 H104 101.1 . .
La1 O18 H104 116.2 . .
La2 O19 H558 107.4 . .
La2 O19 H559 132.6 . .
H558 O19 H559 107.9 . .
C38 O20 La2 136.5(9) . .
C38 O20 H108 125.2 . .
La2 O20 H108 94.6 . .

loop_
_geom_bond_atom_site_label_1
_geom_bond_atom_site_label_2
_geom_bond_distance
_geom_bond_site_symmetry_2
C1 C6 1.365(16) .
C1 C2 1.395(16) .
C1 C7 1.481(13) .
C2 C3 1.386(18) .
C2 H2 0.9300 .
C3 C4 1.35(2) .
C3 H3 0.9300 .
C4 C5 1.37(2) .
C4 H4 0.9300 .
C5 C6 1.430(17) .
C5 H5 0.9300 .
C6 H6 0.9300 .
C7 O2 1.245(11) .
C7 O1 1.335(11) .
C8 O1 1.472(10) .
C8 C17 1.491(13) .
C8 C9 1.575(13) .
C8 H8 0.9800 .
C9 O4 1.242(11) .
C9 O3 1.266(11) .
C10 C16 1.384(17) .
C10 C11 1.40(2) .
C10 C15 1.475(18) .
C11 C12 1.41(2) .
C11 H11 0.9300 .
C12 C13 1.41(2) .
C12 H12 0.9300 .
C13 C14 1.55(3) .
C13 H13 0.9300 .
C14 C15 1.31(2) .
C14 H14 0.9300 .
C15 H15 0.9300 .
C16 O5 1.236(13) .
C16 O6 1.352(12) .
C17 O6 1.434(10) .
C17 C18 1.555(13) .
C17 H17 0.9800 .
C18 O7 1.220(11) .
C18 O8 1.256(10) .
C19 C24 1.345(17) .
C19 C20 1.394(14) .
C19 C25 1.481(14) .
C20 C21 1.360(18) .
C20 H20 0.9300 .
C21 C22 1.37(2) .
C21 H21 0.9300 .
C22 C23 1.30(2) .
C22 H22 0.9300 .
C23 C24 1.39(2) .
C23 H23 0.9300 .
C24 H24 0.9300 .
C25 O10 1.214(13) .
C25 O9 1.363(12) .
C26 O9 1.436(10) .
C26 C27 1.514(12) .
C26 C35 1.544(12) .
C26 H26 0.9800 .
C27 O11 1.246(10) .
C27 O12 1.283(10) .
C28 C29 1.315(16) .
C28 C33 1.398(15) .
C28 C34 1.499(14) .
C29 C30 1.434(17) .
C29 H29 0.9300 .
C30 C31 1.33(2) .
C30 H30 0.9300 .
C31 C32 1.37(2) .
C31 H31 0.9300 .
C32 C33 1.371(18) .
C32 H32 0.9300 .
C33 H33 0.9300 .
C34 O14 1.210(12) .
C34 O13 1.343(11) .
C35 O13 1.404(10) .
C35 C36 1.547(12) .
C35 H35 0.9800 .
C36 O15 1.253(10) .
C36 O16 1.262(10) .
C37 O18 1.462(12) .
C37 H37A 0.9600 .
C37 H37B 0.9600 .
C37 H37C 0.9600 .
C38 O20 1.371(19) .
C38 H38A 0.9600 .
C38 H38B 0.9600 .
C38 H38C 0.9600 .
C39 C40 1.489(10) .
C39 N1 1.508(10) .
C41 C42 1.522(10) .
C41 N1 1.59(4) .
C43 C44 1.480(10) .
C43 N1 1.494(10) .
La1 O16 2.448(6) 2_675
La1 O16 2.448(6) .
La1 O8 2.469(6) 2_675
La1 O8 2.469(6) .
La1 O18 2.529(7) .
La1 O18 2.529(7) 2_675
La1 O17 2.589(7) 2_675
La1 O17 2.589(7) .
La2 O12 2.448(6) 2_675
La2 O12 2.448(6) .
La2 O4 2.494(6) 1_554
La2 O4 2.494(6) 2_674
La2 O19 2.521(7) 2_675
La2 O19 2.521(7) .
La2 O20 2.528(6) 2_675
La2 O20 2.528(6) .
O4 La2 2.494(6) 1_556
O17 H556 0.8505 .
O17 H557 0.8489 .
O18 H104 0.8499 .
O19 H558 0.8487 .
O19 H559 0.8496 .
O20 H108 0.8501 .

loop_
_platon_squeeze_void_nr
_platon_squeeze_void_average_x
_platon_squeeze_void_average_y
_platon_squeeze_void_average_z
_platon_squeeze_void_volume
_platon_squeeze_void_count_electrons
1 0.500 0.000 0.195 652.1 36.4
2 1.000 0.500 0.577 652.1 35.6
